data_4516180
loop_
_publ_author_name
'Naik, Indravath K.'
'Bodapati, Ramakrishna'
'Sarkar, Rudraditya'
'Mondal, Navendu'
'Das, Samar K.'

_publ_section_title
;
 Functional Molecular System of Bis(pyrazolyl)pyridine Derivatives:
 Photophysics, Spectroscopy, Computation, and Ion Sensing.
;
_journal_issue 3
_journal_name_full 'ACS omega'
_journal_page_first 3022
_journal_page_last 3035
_journal_paper_doi 10.1021/acsomega.7b02006
_journal_volume 3
_journal_year 2018
_chemical_formula_moiety 'C16 H20 N5 O3 P'
_chemical_formula_sum 'C16 H20 N5 O3 P'
_chemical_formula_weight 361.34
_chemical_name_common 'dpp phosphate'
_space_group_IT_number 2
_space_group_name_Hall '-P 1'
_space_group_name_H-M_alt 'P -1'
_symmetry_cell_setting triclinic
_symmetry_space_group_name_Hall '-P 1'
_symmetry_space_group_name_H-M 'P -1'
_atom_sites_solution_hydrogens geom
_atom_sites_solution_primary direct
_atom_sites_solution_secondary difmap
_audit_creation_method SHELXL-97
_cell_angle_alpha 74.076(2)
_cell_angle_beta 89.764(2)
_cell_angle_gamma 85.604(2)
_cell_formula_units_Z 2
_cell_length_a 7.4514(7)
_cell_length_b 10.2478(9)
_cell_length_c 12.0251(10)
_cell_measurement_reflns_used 3094
_cell_measurement_temperature 293(2)
_cell_measurement_theta_max 25
_cell_measurement_theta_min 2.7
_cell_volume 880.27(14)
_computing_cell_refinement 'Bruker SMART'
_computing_data_collection 'Bruker SMART'
_computing_data_reduction 'Bruker SMART'
_computing_structure_refinement 'SHELXL-97 (Sheldrick, 2008)'
_computing_structure_solution 'Bruker SMART'
_diffrn_ambient_temperature 293(2)
_diffrn_measured_fraction_theta_full 0.994
_diffrn_measured_fraction_theta_max 0.994
_diffrn_measurement_device_type 'CCD area detector'
_diffrn_measurement_method 'phi and omega scans'
_diffrn_radiation_monochromator graphite
_diffrn_radiation_source 'fine-focus sealed tube'
_diffrn_radiation_type MoK\a
_diffrn_radiation_wavelength 0.71073
_diffrn_reflns_av_R_equivalents 0.0770
_diffrn_reflns_av_sigmaI/netI 0.0464
_diffrn_reflns_limit_h_max 9
_diffrn_reflns_limit_h_min -9
_diffrn_reflns_limit_k_max 13
_diffrn_reflns_limit_k_min -13
_diffrn_reflns_limit_l_max 15
_diffrn_reflns_limit_l_min -15
_diffrn_reflns_number 30590
_diffrn_reflns_theta_full 27.27
_diffrn_reflns_theta_max 27.27
_diffrn_reflns_theta_min 2.74
_exptl_absorpt_coefficient_mu 0.182
_exptl_absorpt_correction_T_max 0.982
_exptl_absorpt_correction_T_min 0.978
_exptl_absorpt_correction_type empirical
_exptl_absorpt_process_details 'Bruker SADABS'
_exptl_crystal_colour colourless
_exptl_crystal_density_diffrn 1.363
_exptl_crystal_density_method 'not measured'
_exptl_crystal_description 'block '
_exptl_crystal_F_000 380
_exptl_crystal_size_max 0.12
_exptl_crystal_size_mid 0.11
_exptl_crystal_size_min 0.10
_refine_diff_density_max 1.229
_refine_diff_density_min -0.675
_refine_diff_density_rms 0.085
_refine_ls_extinction_method none
_refine_ls_goodness_of_fit_ref 1.034
_refine_ls_hydrogen_treatment mixed
_refine_ls_matrix_type full
_refine_ls_number_parameters 226
_refine_ls_number_reflns 3943
_refine_ls_number_restraints 1
_refine_ls_restrained_S_all 1.083
_refine_ls_R_factor_all 0.1225
_refine_ls_R_factor_gt 0.0852
_refine_ls_shift/su_max 0.000
_refine_ls_shift/su_mean 0.000
_refine_ls_structure_factor_coef Fsqd
_refine_ls_weighting_details 'calc w=1/[\s^2^(Fo^2^)+(0.1138P)^2^+2.1150P] where P=(Fo^2^+2Fc^2^)/3'
_refine_ls_weighting_scheme calc
_refine_ls_wR_factor_gt 0.2203
_refine_ls_wR_factor_ref 0.2550
_reflns_number_gt 2758
_reflns_number_total 3943
_reflns_threshold_expression >2\s(I)
_cod_data_source_file ao7b02006_si_001.cif
_cod_data_source_block skd39
_cod_depositor_comments
;
The following automatic conversions were performed:

data item '_symmetry_cell_setting' value 'Triclinic' was changed to
'triclinic' in accordance with the
/home/data/users/saulius/crontab/automatic-downloads/current/ACS/lib/dictionaries/cif_core.dic
dictionary named 'cif_core.dic' version 2.4.2 last updated on
2011-04-26.

Automatic conversion script
Id: cif_fix_values 6909 2019-04-08 15:41:33Z antanas 
;
_cod_original_cell_volume 880.27(13)
_cod_original_sg_symbol_H-M P-1
_cod_database_code 4516180

loop_
_symmetry_equiv_pos_as_xyz
'x, y, z'
'-x, -y, -z'

loop_
_atom_site_label
_atom_site_type_symbol
_atom_site_fract_x
_atom_site_fract_y
_atom_site_fract_z
_atom_site_U_iso_or_equiv
_atom_site_adp_type
_atom_site_occupancy
_atom_site_symmetry_multiplicity
_atom_site_calc_flag
_atom_site_refinement_flags
O3 O 0.2600(4) 0.1573(3) 0.2959(3) 0.0520(8) Uani 1 1 d .
O1 O 0.2595(4) 0.0395(3) 0.5131(3) 0.0533(9) Uani 1 1 d .
O2 O 0.3307(5) 0.2859(3) 0.4349(3) 0.0607(10) Uani 1 1 d .
C13 C 0.5086(13) 0.2693(9) 0.4940(9) 0.122(3) Uani 1 1 d D
H13A H 0.5607 0.1763 0.5086 0.146 Uiso 1 1 calc R
H13B H 0.5908 0.3299 0.4472 0.146 Uiso 1 1 calc R
C14 C 0.474(2) 0.3023(12) 0.5985(11) 0.199(7) Uani 1 1 d D
H14A H 0.5852 0.2930 0.6415 0.298 Uiso 1 1 calc R
H14B H 0.3919 0.2421 0.6431 0.298 Uiso 1 1 calc R
H14C H 0.4230 0.3945 0.5823 0.298 Uiso 1 1 calc R
C15 C 0.4383(7) 0.1173(6) 0.2634(5) 0.0640(14) Uani 1 1 d .
H15A H 0.4983 0.0499 0.3280 0.077 Uiso 1 1 calc R
H15B H 0.5093 0.1956 0.2421 0.077 Uiso 1 1 calc R
C16 C 0.4215(9) 0.0599(8) 0.1650(6) 0.0839(19) Uani 1 1 d .
H16A H 0.5392 0.0337 0.1417 0.126 Uiso 1 1 calc R
H16B H 0.3614 0.1269 0.1016 0.126 Uiso 1 1 calc R
H16C H 0.3530 -0.0185 0.1872 0.126 Uiso 1 1 calc R
P1 P 0.22224(14) 0.16595(10) 0.42251(9) 0.0395(3) Uani 1 1 d .
N2 N -0.2488(4) 0.4216(3) 0.0172(3) 0.0352(7) Uani 1 1 d .
N1 N -0.1551(4) 0.5656(3) 0.1187(3) 0.0324(7) Uani 1 1 d .
N4 N -0.0692(5) 0.7198(3) 0.2102(3) 0.0374(8) Uani 1 1 d .
C4 C -0.0396(5) 0.4799(4) 0.3131(3) 0.0352(8) Uani 1 1 d .
H4 H 0.0044 0.4987 0.3789 0.042 Uiso 1 1 calc R
C2 C -0.1295(5) 0.3260(4) 0.2119(3) 0.0334(8) Uani 1 1 d .
H2 H -0.1461 0.2384 0.2077 0.040 Uiso 1 1 calc R
C1 C -0.1739(5) 0.4379(4) 0.1194(3) 0.0309(8) Uani 1 1 d .
C3 C -0.0594(5) 0.3483(4) 0.3110(3) 0.0324(8) Uani 1 1 d .
C5 C -0.0870(5) 0.5838(4) 0.2143(3) 0.0320(8) Uani 1 1 d .
N5 N -0.0004(6) 0.7539(4) 0.3017(3) 0.0523(10) Uani 1 1 d .
C12 C -0.0082(5) 0.2306(4) 0.4140(3) 0.0365(9) Uani 1 1 d .
H12A H -0.0827 0.1572 0.4133 0.044 Uiso 1 1 calc R
H12B H -0.0359 0.2584 0.4834 0.044 Uiso 1 1 calc R
C11 C -0.1119(7) 0.8308(4) 0.1217(4) 0.0527(12) Uani 1 1 d .
H11 H -0.1595 0.8315 0.0501 0.063 Uiso 1 1 calc R
N3 N -0.2945(6) 0.5218(5) -0.0808(4) 0.0600(11) Uani 1 1 d .
C8 C -0.2822(6) 0.2985(4) 0.0085(3) 0.0411(9) Uani 1 1 d .
H8 H -0.2613 0.2152 0.0639 0.049 Uiso 1 1 calc R
C6 C -0.3622(7) 0.4572(5) -0.1555(4) 0.0533(12) Uani 1 1 d .
H6 H -0.4062 0.4965 -0.2305 0.064 Uiso 1 1 calc R
C10 C -0.0734(8) 0.9411(5) 0.1552(5) 0.0581(13) Uani 1 1 d .
H10 H -0.0890 1.0321 0.1131 0.070 Uiso 1 1 calc R
C9 C -0.0053(8) 0.8876(5) 0.2665(5) 0.0592(13) Uani 1 1 d .
H9 H 0.0330 0.9407 0.3120 0.071 Uiso 1 1 calc R
C7 C -0.3507(8) 0.3214(6) -0.0955(5) 0.0621(14) Uani 1 1 d .
H7 H -0.3878 0.2534 -0.1257 0.075 Uiso 1 1 calc R

loop_
_atom_site_aniso_label
_atom_site_aniso_U_11
_atom_site_aniso_U_22
_atom_site_aniso_U_33
_atom_site_aniso_U_23
_atom_site_aniso_U_13
_atom_site_aniso_U_12
O3 0.0387(16) 0.064(2) 0.0483(18) -0.0107(15) -0.0043(13) 0.0106(14)
O1 0.0531(19) 0.0329(16) 0.061(2) 0.0073(14) -0.0114(15) 0.0038(13)
O2 0.059(2) 0.0402(17) 0.076(2) -0.0013(16) -0.0272(18) -0.0118(15)
C13 0.118(7) 0.081(5) 0.159(9) -0.025(6) 0.019(6) 0.017(5)
C14 0.32(2) 0.121(9) 0.155(11) -0.055(8) 0.024(12) 0.042(11)
C15 0.040(3) 0.073(4) 0.068(3) -0.006(3) -0.004(2) 0.010(2)
C16 0.069(4) 0.101(5) 0.092(5) -0.046(4) 0.016(3) 0.001(3)
P1 0.0411(6) 0.0279(5) 0.0433(6) 0.0001(4) -0.0102(4) -0.0005(4)
N2 0.0345(17) 0.0347(17) 0.0352(17) -0.0084(13) -0.0027(13) -0.0002(13)
N1 0.0322(16) 0.0279(15) 0.0349(16) -0.0056(13) -0.0029(13) 0.0006(12)
N4 0.0436(19) 0.0263(15) 0.0402(18) -0.0058(13) -0.0035(14) -0.0016(13)
C4 0.038(2) 0.0306(18) 0.0351(19) -0.0068(15) -0.0044(16) 0.0003(15)
C2 0.0323(19) 0.0234(17) 0.043(2) -0.0069(15) 0.0002(15) -0.0005(14)
C1 0.0261(17) 0.0337(19) 0.0327(18) -0.0097(15) -0.0003(14) 0.0009(14)
C3 0.0281(18) 0.0276(17) 0.037(2) -0.0030(15) 0.0025(14) 0.0013(14)
C5 0.0287(18) 0.0278(18) 0.039(2) -0.0086(15) 0.0007(15) -0.0006(14)
N5 0.081(3) 0.0356(19) 0.043(2) -0.0124(16) -0.0035(19) -0.0135(18)
C12 0.040(2) 0.0268(18) 0.037(2) -0.0012(15) -0.0008(16) -0.0007(15)
C11 0.072(3) 0.030(2) 0.050(3) -0.0028(18) -0.016(2) 0.002(2)
N3 0.056(3) 0.068(3) 0.052(2) -0.011(2) -0.0058(19) 0.004(2)
C8 0.063(3) 0.0267(18) 0.035(2) -0.0099(16) -0.0072(18) -0.0066(17)
C6 0.053(3) 0.066(3) 0.042(2) -0.018(2) -0.010(2) 0.001(2)
C10 0.080(4) 0.028(2) 0.063(3) -0.007(2) 0.001(3) -0.004(2)
C9 0.090(4) 0.034(2) 0.059(3) -0.019(2) 0.009(3) -0.017(2)
C7 0.077(4) 0.061(3) 0.056(3) -0.025(3) -0.005(3) -0.015(3)

loop_
_atom_type_symbol
_atom_type_description
_atom_type_scat_dispersion_real
_atom_type_scat_dispersion_imag
_atom_type_scat_source
C C 0.0033 0.0016 'International Tables Vol C Tables 4.2.6.8 and 6.1.1.4'
H H 0.0000 0.0000 'International Tables Vol C Tables 4.2.6.8 and 6.1.1.4'
N N 0.0061 0.0033 'International Tables Vol C Tables 4.2.6.8 and 6.1.1.4'
O O 0.0106 0.0060 'International Tables Vol C Tables 4.2.6.8 and 6.1.1.4'
P P 0.1023 0.0942 'International Tables Vol C Tables 4.2.6.8 and 6.1.1.4'

loop_
_geom_angle_atom_site_label_1
_geom_angle_atom_site_label_2
_geom_angle_atom_site_label_3
_geom_angle
C15 O3 P1 120.7(3)
C13 O2 P1 124.7(4)
C14 C13 O2 105.3(9)
O3 C15 C16 108.4(5)
O1 P1 O2 114.51(19)
O1 P1 O3 115.4(2)
O2 P1 O3 104.4(2)
O1 P1 C12 113.49(19)
O2 P1 C12 104.94(19)
O3 P1 C12 102.82(18)
C8 N2 N3 112.4(4)
C8 N2 C1 121.0(3)
N3 N2 C1 126.6(3)
C5 N1 C1 116.1(3)
C11 N4 N5 111.2(3)
C11 N4 C5 127.7(4)
N5 N4 C5 121.0(3)
C3 C4 C5 118.0(4)
C1 C2 C3 117.9(3)
N1 C1 C2 124.7(3)
N1 C1 N2 114.9(3)
C2 C1 N2 120.4(3)
C4 C3 C2 118.8(3)
C4 C3 C12 121.0(4)
C2 C3 C12 120.2(3)
N1 C5 C4 124.6(3)
N1 C5 N4 114.4(3)
C4 C5 N4 121.0(4)
C9 N5 N4 103.6(4)
C3 C12 P1 115.5(3)
N4 C11 C10 107.8(4)
N2 N3 C6 105.4(4)
C7 C8 N2 104.4(4)
N3 C6 C7 105.0(4)
C11 C10 C9 104.1(4)
N5 C9 C10 113.2(4)
C8 C7 C6 112.8(5)

loop_
_geom_bond_atom_site_label_1
_geom_bond_atom_site_label_2
_geom_bond_distance
O3 C15 1.444(6)
O3 P1 1.572(3)
O1 P1 1.454(3)
O2 C13 1.482(10)
O2 P1 1.562(3)
C13 C14 1.406(11)
C15 C16 1.469(8)
P1 C12 1.786(4)
N2 C8 1.337(5)
N2 N3 1.358(5)
N2 C1 1.408(5)
N1 C5 1.323(5)
N1 C1 1.325(5)
N4 C11 1.346(5)
N4 N5 1.357(5)
N4 C5 1.397(5)
C4 C3 1.375(5)
C4 C5 1.387(5)
C2 C1 1.381(5)
C2 C3 1.385(5)
C3 C12 1.499(5)
N5 C9 1.315(6)
C11 C10 1.350(7)
N3 C6 1.372(6)
C8 C7 1.305(6)
C6 C7 1.377(7)
C10 C9 1.382(7)
